data_2219641
loop_
_publ_author_name
'Zhai, Bin'
'Zhang, Xiangfei'
'Xu, Maotian'

_publ_section_title
;A novel double-chain silver(I) coordination polymer:
 <i>catena</i>-poly[[[\m-aqua-aquadisilver(I)]-bis(\m~3~-5-methylpyrazine-2-carboxylato)]
 dihydrate]
;
_journal_coeditor_code KJ2095
_journal_issue 10
_journal_name_full 'Acta Crystallographica Section E'
_journal_page_first m1312
_journal_page_last m1313
_journal_paper_doi 10.1107/S160053680802984X
_journal_volume 64
_journal_year 2008
_chemical_formula_iupac '[Ag2 (C6 H5 N2 O2)2 (H2 O)2] , 2H2 O'
_chemical_formula_moiety 'C12 H14 Ag2 N4 O6 , 2H2 O'
_chemical_formula_sum 'C12 H18 Ag2 N4 O8'
_chemical_formula_weight 562.04
_chemical_name_systematic
;
<i>catena</i>-poly[[[\m-aqua-aquadisilver(I)]-bis(\m~3~-5-methylpyrazine-2-
carboxylato)] dihydrate]
;
_space_group_IT_number 2
_symmetry_cell_setting triclinic
_symmetry_space_group_name_Hall '-P 1'
_symmetry_space_group_name_H-M 'P -1'
_cell_angle_alpha 107.5030(10)
_cell_angle_beta 100.1850(10)
_cell_angle_gamma 103.1640(10)
_cell_formula_units_Z 2
_cell_length_a 6.9481(5)
_cell_length_b 10.1827(8)
_cell_length_c 13.4830(10)
_cell_measurement_reflns_used 2098
_cell_measurement_temperature 293(2)
_cell_measurement_theta_max 27.75
_cell_measurement_theta_min 3.12
_cell_volume 854.39(11)
_computing_cell_refinement 'SAINT (Bruker, 2003)'
_computing_data_collection 'SMART (Bruker, 2001)'
_computing_data_reduction 'SAINT (Bruker, 2003)'
_computing_molecular_graphics 'DIAMOND (Brandenburg & Putz, 2005)'
_computing_publication_material 'SHELXTL (Sheldrick, 2008)'
_computing_structure_refinement 'SHELXL97 (Sheldrick, 2008)'
_computing_structure_solution 'SHELXS97 (Sheldrick, 2008)'
_diffrn_ambient_temperature 293(2)
_diffrn_measured_fraction_theta_full 0.992
_diffrn_measured_fraction_theta_max 0.992
_diffrn_measurement_device_type 'Bruker APEX CCD area-detector'
_diffrn_measurement_method '\f and \w'
_diffrn_radiation_monochromator graphite
_diffrn_radiation_source 'fine-focus sealed tube'
_diffrn_radiation_type 'Mo K\a'
_diffrn_radiation_wavelength 0.71073
_diffrn_reflns_av_R_equivalents 0.0140
_diffrn_reflns_av_sigmaI/netI 0.0276
_diffrn_reflns_limit_h_max 7
_diffrn_reflns_limit_h_min -8
_diffrn_reflns_limit_k_max 12
_diffrn_reflns_limit_k_min -12
_diffrn_reflns_limit_l_max 16
_diffrn_reflns_limit_l_min -7
_diffrn_reflns_number 4422
_diffrn_reflns_theta_full 25.03
_diffrn_reflns_theta_max 25.03
_diffrn_reflns_theta_min 1.64
_exptl_absorpt_coefficient_mu 2.343
_exptl_absorpt_correction_T_max 0.698000
_exptl_absorpt_correction_T_min 0.581000
_exptl_absorpt_correction_type multi-scan
_exptl_absorpt_process_details '(ABSCOR; Higashi, 1995)'
_exptl_crystal_colour colourless
_exptl_crystal_density_diffrn 2.185
_exptl_crystal_density_method 'not measured'
_exptl_crystal_description block
_exptl_crystal_F_000 552
_exptl_crystal_size_max 0.24
_exptl_crystal_size_mid 0.20
_exptl_crystal_size_min 0.16
_refine_diff_density_max 0.393
_refine_diff_density_min -0.512
_refine_ls_extinction_method none
_refine_ls_goodness_of_fit_ref 1.069
_refine_ls_hydrogen_treatment constr
_refine_ls_matrix_type full
_refine_ls_number_parameters 236
_refine_ls_number_reflns 2982
_refine_ls_number_restraints 0
_refine_ls_restrained_S_all 1.069
_refine_ls_R_factor_all 0.0335
_refine_ls_R_factor_gt 0.0274
_refine_ls_shift/su_max 0.001
_refine_ls_shift/su_mean 0.000
_refine_ls_structure_factor_coef Fsqd
_refine_ls_weighting_details 'calc w = 1/[\s^2^(Fo^2^)+(0.0298P)^2^+0.2298P] where P=(Fo^2^+2Fc^2^)/3'
_refine_ls_weighting_scheme calc
_refine_ls_wR_factor_gt 0.0680
_refine_ls_wR_factor_ref 0.0712
_reflns_number_gt 2518
_reflns_number_total 2982
_reflns_threshold_expression I>2\s(I)
_cod_data_source_file kj2095.cif
_cod_data_source_block I
_cod_original_cell_volume 854.40(10)
_cod_database_code 2219641
_cod_database_fobs_code 2219641

loop_
_symmetry_equiv_pos_as_xyz
'x, y, z'
'-x, -y, -z'

loop_
_atom_site_type_symbol
_atom_site_label
_atom_site_fract_x
_atom_site_fract_y
_atom_site_fract_z
_atom_site_U_iso_or_equiv
_atom_site_adp_type
_atom_site_calc_flag
_atom_site_refinement_flags
_atom_site_occupancy
Ag Ag1 0.51241(5) 0.71236(3) 0.76748(2) 0.04603(12) Uani d . 1
Ag Ag2 0.92839(4) 0.50359(3) 1.21079(2) 0.04547(11) Uani d . 1
O O1 0.6620(4) 0.2358(3) 0.8569(2) 0.0435(6) Uani d . 1
O O2 0.8186(4) 0.2942(3) 1.0300(2) 0.0440(6) Uani d . 1
O O3 0.2277(4) 0.2659(3) 0.5098(2) 0.0475(7) Uani d . 1
O O4 0.3568(4) 0.4346(3) 0.6721(2) 0.0508(7) Uani d . 1
O O5 0.1848(4) 0.7679(3) 0.7910(2) 0.0525(7) Uani d . 1
H H5A 0.1404 0.8206 0.7600 0.079 Uiso d R 1
H H5B 0.1849 0.7866 0.8568 0.079 Uiso d R 1
O O6 0.7016(5) 0.9584(3) 0.7828(3) 0.0646(9) Uani d . 1
H H6A 0.8065 0.9640 0.7582 0.097 Uiso d R 1
H H6B 0.6753 1.0373 0.8091 0.097 Uiso d R 1
O O7 0.9786(4) 0.0754(3) 0.3171(2) 0.0489(7) Uani d . 1
H H7A 0.8716 0.0125 0.3142 0.073 Uiso d R 1
H H7B 1.0455 0.1352 0.3798 0.073 Uiso d R 1
O O8 0.3319(4) 0.1221(3) 0.6643(3) 0.0627(8) Uani d . 1
H H8A 0.4339 0.1576 0.7196 0.094 Uiso d R 1
H H8B 0.3065 0.1766 0.6301 0.094 Uiso d R 1
N N1 0.6624(4) 0.6564(3) 0.9057(2) 0.0309(6) Uani d . 1
N N2 0.8050(4) 0.5719(3) 1.0748(2) 0.0282(6) Uani d . 1
N N3 0.3601(4) 0.6478(3) 0.5860(2) 0.0315(6) Uani d . 1
N N4 0.1450(4) 0.5712(3) 0.3731(2) 0.0325(6) Uani d . 1
C C1 0.6657(5) 0.5205(3) 0.8899(3) 0.0283(7) Uani d . 1
H H1 0.6178 0.4531 0.8201 0.034 Uiso calc R 1
C C2 0.7365(4) 0.4767(3) 0.9722(3) 0.0268(7) Uani d . 1
C C3 0.8019(5) 0.7062(4) 1.0902(3) 0.0327(8) Uani d . 1
H H3 0.8484 0.7734 1.1601 0.039 Uiso calc R 1
C C4 0.7324(5) 0.7511(4) 1.0068(3) 0.0308(7) Uani d . 1
C C5 0.7297(6) 0.9034(4) 1.0286(3) 0.0481(10) Uani d . 1
H H5A' 0.6457 0.9094 0.9663 0.072 Uiso d R 1
H H5B' 0.6748 0.9339 1.0892 0.072 Uiso d R 1
H H5C' 0.8668 0.9649 1.0442 0.072 Uiso d R 1
C C6 0.7382(5) 0.3213(4) 0.9515(3) 0.0301(7) Uani d . 1
C C7 0.3370(5) 0.7465(4) 0.5428(3) 0.0348(8) Uani d . 1
H H7 0.3963 0.8436 0.5852 0.042 Uiso calc R 1
C C8 0.2759(5) 0.5087(4) 0.5229(3) 0.0290(7) Uani d . 1
C C9 0.1744(5) 0.4725(4) 0.4164(3) 0.0323(7) Uani d . 1
H H9 0.1242 0.3755 0.3727 0.039 Uiso calc R 1
C C10 0.2270(5) 0.7099(4) 0.4361(3) 0.0325(8) Uani d . 1
C C11 0.1903(6) 0.8224(4) 0.3919(3) 0.0446(9) Uani d . 1
H H11A 0.0462 0.8116 0.3739 0.067 Uiso calc R 1
H H11B 0.2389 0.8117 0.3284 0.067 Uiso calc R 1
H H11C 0.2623 0.9164 0.4451 0.067 Uiso calc R 1
C C12 0.2901(5) 0.3943(4) 0.5726(3) 0.0337(8) Uani d . 1

loop_
_atom_site_aniso_label
_atom_site_aniso_U_11
_atom_site_aniso_U_22
_atom_site_aniso_U_33
_atom_site_aniso_U_12
_atom_site_aniso_U_13
_atom_site_aniso_U_23
Ag1 0.0615(2) 0.04191(18) 0.02887(17) 0.01567(14) -0.00615(14) 0.01461(14)
Ag2 0.0587(2) 0.04844(19) 0.02474(17) 0.01533(15) -0.00451(14) 0.01602(14)
O1 0.0578(16) 0.0322(13) 0.0318(14) 0.0159(12) 0.0002(12) 0.0042(12)
O2 0.0594(16) 0.0437(15) 0.0361(15) 0.0211(13) 0.0066(13) 0.0235(13)
O3 0.0637(17) 0.0331(15) 0.0403(15) 0.0112(13) 0.0052(14) 0.0129(13)
O4 0.0679(17) 0.0483(16) 0.0298(15) 0.0125(13) -0.0072(13) 0.0203(13)
O5 0.0775(19) 0.0463(16) 0.0371(15) 0.0244(14) 0.0124(14) 0.0168(13)
O6 0.085(2) 0.0323(15) 0.085(2) 0.0153(14) 0.0464(19) 0.0196(16)
O7 0.0594(16) 0.0432(15) 0.0392(16) 0.0134(13) 0.0068(13) 0.0128(13)
O8 0.0576(17) 0.0515(17) 0.076(2) 0.0076(14) -0.0009(16) 0.0351(17)
N1 0.0363(15) 0.0281(15) 0.0233(15) 0.0079(12) -0.0021(12) 0.0093(12)
N2 0.0315(14) 0.0321(15) 0.0185(14) 0.0094(12) 0.0025(12) 0.0078(12)
N3 0.0347(15) 0.0332(16) 0.0236(15) 0.0097(12) 0.0001(12) 0.0107(13)
N4 0.0339(15) 0.0387(17) 0.0248(15) 0.0108(13) 0.0034(12) 0.0137(13)
C1 0.0310(17) 0.0273(17) 0.0220(17) 0.0086(14) 0.0012(14) 0.0054(14)
C2 0.0208(15) 0.0322(18) 0.0238(17) 0.0060(13) 0.0006(13) 0.0097(15)
C3 0.0385(18) 0.0325(18) 0.0203(17) 0.0102(15) 0.0018(15) 0.0036(15)
C4 0.0318(17) 0.0305(18) 0.0285(18) 0.0096(14) 0.0031(15) 0.0109(15)
C5 0.073(3) 0.0265(19) 0.036(2) 0.0127(18) 0.001(2) 0.0071(17)
C6 0.0303(17) 0.0310(18) 0.033(2) 0.0109(14) 0.0105(15) 0.0143(16)
C7 0.0382(19) 0.0315(18) 0.0309(19) 0.0081(15) 0.0041(16) 0.0105(16)
C8 0.0245(16) 0.0384(19) 0.0276(18) 0.0127(14) 0.0065(14) 0.0143(16)
C9 0.0357(18) 0.0324(18) 0.0274(18) 0.0125(15) 0.0046(15) 0.0093(15)
C10 0.0319(17) 0.040(2) 0.0323(19) 0.0138(15) 0.0096(15) 0.0196(17)
C11 0.057(2) 0.042(2) 0.039(2) 0.0143(18) 0.0074(19) 0.0222(19)
C12 0.0296(17) 0.037(2) 0.037(2) 0.0119(15) 0.0048(15) 0.0170(17)

loop_
_atom_type_symbol
_atom_type_description
_atom_type_scat_dispersion_real
_atom_type_scat_dispersion_imag
_atom_type_scat_source
C C 0.0033 0.0016 'International Tables Vol C Tables 4.2.6.8 and 6.1.1.4'
H H 0.0000 0.0000 'International Tables Vol C Tables 4.2.6.8 and 6.1.1.4'
N N 0.0061 0.0033 'International Tables Vol C Tables 4.2.6.8 and 6.1.1.4'
O O 0.0106 0.0060 'International Tables Vol C Tables 4.2.6.8 and 6.1.1.4'
Ag Ag -0.8971 1.1015 'International Tables Vol C Tables 4.2.6.8 and 6.1.1.4'

loop_
_geom_angle_atom_site_label_1
_geom_angle_atom_site_label_2
_geom_angle_atom_site_label_3
_geom_angle_site_symmetry_1
_geom_angle_site_symmetry_3
_geom_angle
_geom_angle_publ_flag
N1 Ag1 N3 . . 149.97(10) yes
N1 Ag1 O6 . . 110.25(10) yes
N3 Ag1 O6 . . 92.51(10) yes
N1 Ag1 O5 . . 111.71(9) yes
N3 Ag1 O5 . . 83.98(9) yes
O6 Ag1 O5 . . 95.92(9) yes
N1 Ag1 O4 . . 84.35(9) yes
N3 Ag1 O4 . . 67.85(9) yes
O6 Ag1 O4 . . 154.82(9) yes
O5 Ag1 O4 . . 97.40(9) yes
N4 Ag2 N2 1_656 . 146.43(10) yes
N4 Ag2 O2 1_656 . 138.04(9) yes
N2 Ag2 O2 . . 69.03(9) yes
C6 O2 Ag2 . . 114.8(2) ?
C12 O4 Ag1 . . 114.3(2) ?
Ag1 O5 H5A . . 119.7 ?
Ag1 O5 H5B . . 108.3 ?
H5A O5 H5B . . 116.9 ?
Ag1 O6 H6A . . 115.2 ?
Ag1 O6 H6B . . 128.7 ?
H6A O6 H6B . . 116.2 ?
H7A O7 H7B . . 115.7 ?
H8A O8 H8B . . 117.8 ?
C4 N1 C1 . . 117.3(3) ?
C4 N1 Ag1 . . 122.3(2) ?
C1 N1 Ag1 . . 120.1(2) ?
C3 N2 C2 . . 117.1(3) ?
C3 N2 Ag2 . . 122.3(2) ?
C2 N2 Ag2 . . 120.5(2) ?
C7 N3 C8 . . 117.7(3) ?
C7 N3 Ag1 . . 121.3(2) ?
C8 N3 Ag1 . . 120.7(2) ?
C10 N4 C9 . . 117.4(3) ?
C10 N4 Ag2 . 1_454 121.7(2) ?
C9 N4 Ag2 . 1_454 120.3(2) ?
N1 C1 C2 . . 122.9(3) ?
N1 C1 H1 . . 118.6 ?
C2 C1 H1 . . 118.6 ?
N2 C2 C1 . . 119.9(3) ?
N2 C2 C6 . . 118.5(3) ?
C1 C2 C6 . . 121.6(3) ?
N2 C3 C4 . . 123.0(3) ?
N2 C3 H3 . . 118.5 ?
C4 C3 H3 . . 118.5 ?
N1 C4 C3 . . 119.7(3) ?
N1 C4 C5 . . 119.3(3) ?
C3 C4 C5 . . 120.9(3) ?
C4 C5 H5A' . . 109.5 ?
C4 C5 H5B' . . 109.5 ?
H5A' C5 H5B' . . 109.5 ?
C4 C5 H5C' . . 109.5 ?
H5A' C5 H5C' . . 109.5 ?
H5B' C5 H5C' . . 109.5 ?
O2 C6 O1 . . 127.0(3) ?
O2 C6 C2 . . 116.9(3) ?
O1 C6 C2 . . 116.1(3) ?
N3 C7 C10 . . 122.5(3) ?
N3 C7 H7 . . 118.8 ?
C10 C7 H7 . . 118.8 ?
N3 C8 C9 . . 119.8(3) ?
N3 C8 C12 . . 118.5(3) ?
C9 C8 C12 . . 121.7(3) ?
N4 C9 C8 . . 122.8(3) ?
N4 C9 H9 . . 118.6 ?
C8 C9 H9 . . 118.6 ?
N4 C10 C7 . . 119.7(3) ?
N4 C10 C11 . . 118.8(3) ?
C7 C10 C11 . . 121.4(3) ?
C10 C11 H11A . . 109.5 ?
C10 C11 H11B . . 109.5 ?
H11A C11 H11B . . 109.5 ?
C10 C11 H11C . . 109.5 ?
H11A C11 H11C . . 109.5 ?
H11B C11 H11C . . 109.5 ?
O4 C12 O3 . . 125.0(3) ?
O4 C12 C8 . . 118.0(3) ?
O3 C12 C8 . . 116.9(3) ?

loop_
_geom_bond_atom_site_label_1
_geom_bond_atom_site_label_2
_geom_bond_site_symmetry_2
_geom_bond_distance
_geom_bond_publ_flag
Ag1 N1 . 2.260(3) yes
Ag1 N3 . 2.311(3) yes
Ag1 O6 . 2.478(3) yes
Ag1 O5 . 2.517(3) yes
Ag1 O4 . 2.598(3) yes
Ag2 N4 1_656 2.233(3) yes
Ag2 N2 . 2.250(3) yes
Ag2 O2 . 2.558(3) yes
Ag2 O5 2_667 2.688(3) yes
Ag2 O4 2_667 2.809(3) yes
O1 C6 . 1.244(4) ?
O2 C6 . 1.244(4) ?
O3 C12 . 1.249(4) ?
O4 C12 . 1.243(4) ?
O5 H5A . 0.8500 ?
O5 H5B . 0.8500 ?
O6 H6A . 0.8500 ?
O6 H6B . 0.8500 ?
O7 H7A . 0.8501 ?
O7 H7B . 0.8501 ?
O8 H8A . 0.8499 ?
O8 H8B . 0.8499 ?
N1 C4 . 1.336(4) ?
N1 C1 . 1.342(4) ?
N2 C3 . 1.326(4) ?
N2 C2 . 1.353(4) ?
N3 C7 . 1.330(4) ?
N3 C8 . 1.339(4) ?
N4 C10 . 1.335(4) ?
N4 C9 . 1.340(4) ?
N4 Ag2 1_454 2.233(3) ?
C1 C2 . 1.369(4) ?
C1 H1 . 0.9300 ?
C2 C6 . 1.525(4) ?
C3 C4 . 1.387(5) ?
C3 H3 . 0.9300 ?
C4 C5 . 1.495(5) ?
C5 H5A' . 0.9600 ?
C5 H5B' . 0.9600 ?
C5 H5C' . 0.9600 ?
C7 C10 . 1.396(5) ?
C7 H7 . 0.9300 ?
C8 C9 . 1.378(5) ?
C8 C12 . 1.521(5) ?
C9 H9 . 0.9300 ?
C10 C11 . 1.491(5) ?
C11 H11A . 0.9600 ?
C11 H11B . 0.9600 ?
C11 H11C . 0.9600 ?

loop_
_geom_hbond_atom_site_label_D
_geom_hbond_atom_site_label_H
_geom_hbond_atom_site_label_A
_geom_hbond_site_symmetry_A
_geom_hbond_distance_DH
_geom_hbond_distance_HA
_geom_hbond_distance_DA
_geom_hbond_angle_DHA
C1 H1 O4 . 0.93 2.38 3.061(4) 130
O5 H5B O2 2_667 0.85 1.94 2.675(4) 144
O5 H5A O7 2_666 0.85 1.91 2.756(4) 175
O6 H6A O7 2_766 0.85 2.00 2.828(4) 166
O6 H6B O1 1_565 0.85 1.96 2.794(4) 168
O7 H7A O8 2_656 0.85 1.86 2.698(4) 168
O7 H7B O3 1_655 0.85 1.87 2.712(4) 171
O8 H8A O1 . 0.85 2.02 2.867(4) 176
O8 H8B O3 . 0.85 2.13 2.965(4) 166
O8 H8B O4 . 0.85 2.44 3.116(4) 137

loop_
_geom_torsion_atom_site_label_1
_geom_torsion_atom_site_label_2
_geom_torsion_atom_site_label_3
_geom_torsion_atom_site_label_4
_geom_torsion_site_symmetry_1
_geom_torsion
N4 Ag2 O2 C6 1_656 -159.0(2)
N2 Ag2 O2 C6 . -3.8(2)
N1 Ag1 O4 C12 . -162.1(3)
N3 Ag1 O4 C12 . 6.3(2)
O6 Ag1 O4 C12 . -34.7(4)
O5 Ag1 O4 C12 . 86.7(2)
N3 Ag1 N1 C4 . 178.7(2)
O6 Ag1 N1 C4 . 41.6(3)
O5 Ag1 N1 C4 . -63.7(3)
O4 Ag1 N1 C4 . -159.5(3)
N3 Ag1 N1 C1 . -7.9(4)
O6 Ag1 N1 C1 . -144.9(2)
O5 Ag1 N1 C1 . 109.7(2)
O4 Ag1 N1 C1 . 14.0(2)
N4 Ag2 N2 C3 1_656 -27.5(3)
O2 Ag2 N2 C3 . -177.1(3)
N4 Ag2 N2 C2 1_656 150.2(2)
O2 Ag2 N2 C2 . 0.6(2)
N1 Ag1 N3 C7 . -164.1(2)
O6 Ag1 N3 C7 . -23.9(3)
O5 Ag1 N3 C7 . 71.8(3)
O4 Ag1 N3 C7 . 172.4(3)
N1 Ag1 N3 C8 . 21.9(3)
O6 Ag1 N3 C8 . 162.1(2)
O5 Ag1 N3 C8 . -102.2(2)
O4 Ag1 N3 C8 . -1.7(2)
C4 N1 C1 C2 . 0.1(5)
Ag1 N1 C1 C2 . -173.6(2)
C3 N2 C2 C1 . -0.8(4)
Ag2 N2 C2 C1 . -178.7(2)
C3 N2 C2 C6 . 179.9(3)
Ag2 N2 C2 C6 . 2.1(4)
N1 C1 C2 N2 . 0.7(5)
N1 C1 C2 C6 . 180.0(3)
C2 N2 C3 C4 . 0.1(5)
Ag2 N2 C3 C4 . 177.9(2)
C1 N1 C4 C3 . -0.9(5)
Ag1 N1 C4 C3 . 172.7(2)
C1 N1 C4 C5 . -179.3(3)
Ag1 N1 C4 C5 . -5.7(4)
N2 C3 C4 N1 . 0.8(5)
N2 C3 C4 C5 . 179.2(3)
Ag2 O2 C6 O1 . -175.6(3)
Ag2 O2 C6 C2 . 5.9(3)
N2 C2 C6 O2 . -5.7(4)
C1 C2 C6 O2 . 175.1(3)
N2 C2 C6 O1 . 175.7(3)
C1 C2 C6 O1 . -3.6(4)
C8 N3 C7 C10 . 1.0(5)
Ag1 N3 C7 C10 . -173.2(2)
C7 N3 C8 C9 . 1.7(5)
Ag1 N3 C8 C9 . 175.9(2)
C7 N3 C8 C12 . -176.5(3)
Ag1 N3 C8 C12 . -2.3(4)
C10 N4 C9 C8 . 3.1(5)
Ag2 N4 C9 C8 1_454 -167.9(2)
N3 C8 C9 N4 . -3.9(5)
C12 C8 C9 N4 . 174.3(3)
C9 N4 C10 C7 . -0.4(5)
Ag2 N4 C10 C7 1_454 170.5(2)
C9 N4 C10 C11 . -177.6(3)
Ag2 N4 C10 C11 1_454 -6.7(4)
N3 C7 C10 N4 . -1.6(5)
N3 C7 C10 C11 . 175.4(3)
Ag1 O4 C12 O3 . 172.6(3)
Ag1 O4 C12 C8 . -9.6(4)
N3 C8 C12 O4 . 8.6(5)
C9 C8 C12 O4 . -169.5(3)
N3 C8 C12 O3 . -173.4(3)
C9 C8 C12 O3 . 8.4(5)
